data_7046389
loop_
_publ_author_name
'Keller, Sarah'
'Prescimone, Alessandro'
'Bolink, Henk'
'Sessolo, Michele'
'Longo, Giulia'
'Mart\'inez-Sarti, Laura'
'Junquera-Hern\'andez, Jos\'e M'
'Constable, Edwin C.'
'Ort\'i, Enrique'
'Housecroft, Catherine E.'

_publ_section_title
;
 Luminescent copper(i) complexes with bisphosphane and halogen-substituted
 2,2'-bipyridine ligands.
;
_journal_issue 40
_journal_name_full 'Dalton transactions (Cambridge, England : 2003)'
_journal_page_first 14263
_journal_page_last 14276
_journal_paper_doi 10.1039/c8dt01338a
_journal_volume 47
_journal_year 2018
_chemical_compound_source 'Sarah Keller'
_chemical_formula_moiety 'C46 H35 Br1 Cu1 F6 N2 O1 P3'
_chemical_formula_sum 'C46 H35 Br Cu F6 N2 O P3'
_chemical_formula_weight 982.16
_space_group_IT_number 14
_space_group_name_Hall '-P 2ybc'
_space_group_name_H-M_alt 'P 1 21/c 1'
_symmetry_cell_setting monoclinic
_symmetry_space_group_name_Hall '-P 2ybc'
_symmetry_space_group_name_H-M 'P 1 21/c 1'
_atom_sites_solution_hydrogens difmap
_atom_sites_solution_primary direct
_audit_creation_date 2017-11-07
_audit_creation_method CRYSTALS_ver_14.61_build_6236
_audit_update_record
;
2017-11-09 deposited with the CCDC.
2018-05-17 downloaded from the CCDC.
;
_cell_angle_alpha 90
_cell_angle_beta 90.03(6)
_cell_angle_gamma 90
_cell_formula_units_Z 4
_cell_length_a 15.459(10)
_cell_length_b 14.2430(12)
_cell_length_c 19.413(8)
_cell_measurement_reflns_used 2620
_cell_measurement_temperature 293
_cell_measurement_theta_max 22.6640
_cell_measurement_theta_min 1.7260
_cell_volume 4274(3)
_computing_cell_refinement 'CrysAlisPro 1.171.38.41k (Rigaku OD, 2015)'
_computing_data_collection 'CrysAlisPro 1.171.38.41k (Rigaku OD, 2015)'
_computing_data_reduction 'CrysAlisPro 1.171.38.41k (Rigaku OD, 2015)'
_computing_molecular_graphics 'CAMERON (Watkin et al., 1996)'
_computing_publication_material 'CRYSTALS (Betteridge et al., 2003)'
_computing_structure_refinement 'CRYSTALS (Betteridge et al., 2003)'
_computing_structure_solution 'form ambient pressure structure)'
_diffrn_ambient_pressure 160000
_diffrn_ambient_temperature 293
_diffrn_measured_fraction_theta_full 0.396
_diffrn_measured_fraction_theta_max 0.338
_diffrn_measurement_device 'Newport IS4CCD (4 circle)'
_diffrn_measurement_device_type 'Pilatus 300K'
_diffrn_measurement_method
;
omega rotation with 0.4 degree frames'_diffrn_detector_area_resol_mean
;
_diffrn_measurement_specimen_support 'MiTeGen loop'
_diffrn_radiation_monochromator 'double crystal Silicon 111'
_diffrn_radiation_probe x-ray
_diffrn_radiation_source 'Diamond Light Source Beamline I19'
_diffrn_radiation_type Synchrotron
_diffrn_radiation_wavelength 0.48590
_diffrn_reflns_av_R_equivalents 0.157
_diffrn_reflns_limit_h_max 18
_diffrn_reflns_limit_h_min -18
_diffrn_reflns_limit_k_max 22
_diffrn_reflns_limit_k_min -22
_diffrn_reflns_limit_l_max 27
_diffrn_reflns_limit_l_min -27
_diffrn_reflns_number 26697
_diffrn_reflns_theta_full 17.141
_diffrn_reflns_theta_max 22.855
_diffrn_reflns_theta_min 1.510
_diffrn_standards_number 0
_exptl_absorpt_coefficient_mu 1.623
_exptl_absorpt_correction_T_max 1.00000
_exptl_absorpt_correction_T_min 0.03299
_exptl_absorpt_correction_type multi-scan
_exptl_absorpt_process_details
;
CrysAlisPro 1.171.38.41 (Rigaku Oxford Diffraction, 2015)
Empirical absorption correction using spherical harmonics,
 implemented in SCALE3 ABSPACK scaling algorithm.
;
_exptl_crystal_colour Yellow
_exptl_crystal_density_diffrn 1.526
_exptl_crystal_density_method 'not measured'
_exptl_crystal_description Block
_exptl_crystal_F_000 1984
_exptl_crystal_recrystallization_method ' '
_exptl_crystal_size_max 0.04
_exptl_crystal_size_mid 0.02
_exptl_crystal_size_min 0.02
_refine_diff_density_max 1.19
_refine_diff_density_min -1.46
_refine_ls_extinction_method None
_refine_ls_goodness_of_fit_ref 1.0817
_refine_ls_hydrogen_treatment constr
_refine_ls_matrix_type full
_refine_ls_number_parameters 541
_refine_ls_number_reflns 6128
_refine_ls_number_restraints 584
_refine_ls_R_factor_all 0.2096
_refine_ls_R_factor_gt 0.0946
_refine_ls_shift/su_max 0.0041958
_refine_ls_shift/su_mean 0.0010144
_refine_ls_structure_factor_coef Fsqd
_refine_ls_weighting_details
;
 Method, part 1, Chebychev polynomial, (Watkin, 1994, Prince, 1982) 
 [weight] = 1.0/[A~0~*T~0~(x)+A~1~*T~1~(x) ... +A~n-1~]*T~n-1~(x)] 
 where A~i~ are the Chebychev coefficients listed below and x= Fcalc/Fmax 
 Method = Robust Weighting (Prince, 1982) 
 W = [weight] * [1-(deltaF/6*sigmaF)^2^]^2^ 
 A~i~ are: 
 6.55 7.85 1.79 
;
_refine_ls_weighting_scheme calc
_refine_ls_wR_factor_all 0.3663
_refine_ls_wR_factor_gt 0.2125
_refine_ls_wR_factor_ref 0.3641
_reflns_limit_h_max 11
_reflns_limit_h_min -18
_reflns_limit_k_max 22
_reflns_limit_k_min 0
_reflns_limit_l_max 27
_reflns_limit_l_min 0
_reflns_number_gt 2242
_reflns_number_total 6179
_reflns_threshold_expression I>2.0\s(I)
_oxford_diffrn_Wilson_B_factor 2.81
_oxford_diffrn_Wilson_scale 1.76
_oxford_refine_ls_r_factor_ref 0.2093
_oxford_refine_ls_scale 0.10983(10)
_oxford_reflns_number_all 6131
_oxford_reflns_threshold_expression_ref I>-3.0\s(I)
_oxford_structure_analysis_title 'sk58_01x_ in P2(1)/c'
_cod_data_source_file c8dt01338a2.cif
_cod_data_source_block sk58_01
_cod_depositor_comments 'Adding full bibliography for 7046379--7046389.cif.'
_cod_original_sg_symbol_H-M 'P 1 21/c 1 '
_cod_original_formula_sum 'C46 H35 Br1 Cu1 F6 N2 O1 P3'
_cod_database_code 7046389
_oxdiff_exptl_absorpt_empirical_full_min 0.513
_oxdiff_exptl_absorpt_empirical_full_max 17.338
_oxdiff_exptl_absorpt_empirical_details
;
Empirical correction (ABSPACK) includes:
- Absorption correction using spherical harmonics
- Frame scaling
;

loop_
_symmetry_equiv_pos_as_xyz
x,y,z
-x,-y,-z
-x,y+1/2,-z+1/2
x,-y+1/2,z+1/2

loop_
_atom_site_label
_atom_site_type_symbol
_atom_site_fract_x
_atom_site_fract_y
_atom_site_fract_z
_atom_site_U_iso_or_equiv
_atom_site_occupancy
_atom_site_adp_type
_atom_site_refinement_flags_posn
_atom_site_refinement_flags_adp
Cu1 Cu 0.21191(19) 0.26898(10) 0.47874(13) 0.0487 1.0000 Uani . U
Br1 Br 0.1112(2) 0.08588(12) 0.38739(15) 0.0844 1.0000 Uani . U
P1 P 0.3277(4) 0.1733(2) 0.4788(3) 0.0488 1.0000 Uani . U
P2 P 0.2243(5) 0.3973(2) 0.4103(3) 0.0505 1.0000 Uani . U
P3 P 0.2240(7) -0.2071(4) 0.2761(5) 0.0837 1.0000 Uani . U
F1 F 0.204(4) -0.190(2) 0.1983(18) 0.2436 1.0000 Uani . U
F2 F 0.150(2) -0.2721(10) 0.2935(16) 0.1774 1.0000 Uani . U
F3 F 0.1642(18) -0.1220(9) 0.2914(15) 0.1565 1.0000 Uani . U
F4 F 0.271(2) -0.2948(11) 0.2554(13) 0.1835 1.0000 Uani . U
F5 F 0.238(3) -0.2141(19) 0.3551(14) 0.1889 1.0000 Uani . U
F6 F 0.302(2) -0.1411(14) 0.270(2) 0.1896 1.0000 Uani . U
O1 O 0.3849(12) 0.3746(6) 0.4881(8) 0.0556 1.0000 Uani . U
N1 N 0.0926(14) 0.2078(8) 0.4970(10) 0.0563 1.0000 Uani . U
N2 N 0.1841(14) 0.3264(8) 0.5765(9) 0.0512 1.0000 Uani . U
C1 C 0.0491(19) 0.1423(10) 0.4597(13) 0.0613 1.0000 Uani . U
C2 C -0.034(2) 0.1095(12) 0.4733(15) 0.0766 1.0000 Uani . U
C3 C -0.076(2) 0.1465(14) 0.5308(16) 0.0882 1.0000 Uani . U
C4 C -0.032(2) 0.2154(12) 0.5707(16) 0.0788 1.0000 Uani . U
C5 C 0.0495(18) 0.2466(10) 0.5536(13) 0.0672 1.0000 Uani . U
C6 C 0.0978(18) 0.3153(10) 0.5923(12) 0.0625 1.0000 Uani . U
C7 C 0.058(2) 0.3737(11) 0.6423(13) 0.0699 1.0000 Uani . U
C8 C 0.113(2) 0.4376(12) 0.6780(15) 0.0835 1.0000 Uani . U
C9 C 0.2001(19) 0.4452(11) 0.6621(13) 0.0754 1.0000 Uani . U
C10 C 0.232(2) 0.3895(11) 0.6107(13) 0.0605 1.0000 Uani . U
C11 C 0.3809(18) 0.1499(9) 0.3970(11) 0.0501 1.0000 Uani . U
C12 C 0.337(2) 0.1661(11) 0.3361(13) 0.0637 1.0000 Uani . U
C13 C 0.380(2) 0.1507(14) 0.2748(15) 0.0769 1.0000 Uani . U
C14 C 0.460(3) 0.1187(13) 0.2706(15) 0.0760 1.0000 Uani . U
C15 C 0.506(2) 0.0999(13) 0.3308(15) 0.0763 1.0000 Uani . U
C16 C 0.4671(19) 0.1147(11) 0.3957(12) 0.0627 1.0000 Uani . U
C17 C 0.3069(16) 0.0603(8) 0.5169(10) 0.0475 1.0000 Uani . U
C18 C 0.2745(19) 0.0563(10) 0.5845(12) 0.0669 1.0000 Uani . U
C19 C 0.2613(18) -0.0312(10) 0.6164(12) 0.0651 1.0000 Uani . U
C20 C 0.2798(18) -0.1139(10) 0.5820(13) 0.0540 1.0000 Uani . U
C21 C 0.3107(17) -0.1107(9) 0.5158(12) 0.0540 1.0000 Uani . U
C22 C 0.3248(16) -0.0264(8) 0.4832(11) 0.0499 1.0000 Uani . U
C23 C 0.4198(18) 0.2195(9) 0.5339(12) 0.0493 1.0000 Uani . U
C24 C 0.470(2) 0.1654(11) 0.5764(14) 0.0593 1.0000 Uani . U
C25 C 0.539(2) 0.2010(14) 0.6164(14) 0.0655 1.0000 Uani . U
C26 C 0.557(2) 0.2998(14) 0.6167(15) 0.0709 1.0000 Uani . U
C27 C 0.503(3) 0.3544(14) 0.5696(16) 0.0655 1.0000 Uani . U
C28 C 0.438(2) 0.3162(10) 0.5295(13) 0.0497 1.0000 Uani . U
C29 C 0.4042(18) 0.3829(9) 0.4181(12) 0.0522 1.0000 Uani . U
C30 C 0.4879(19) 0.3714(11) 0.3948(13) 0.0663 1.0000 Uani . U
C31 C 0.502(2) 0.3833(14) 0.3256(16) 0.0711 1.0000 Uani . U
C32 C 0.435(2) 0.4023(12) 0.2777(15) 0.0657 1.0000 Uani . U
C33 C 0.3506(18) 0.4164(9) 0.3044(11) 0.0608 1.0000 Uani . U
C34 C 0.3344(19) 0.4034(9) 0.3760(12) 0.0507 1.0000 Uani . U
C35 C 0.2091(17) 0.5030(9) 0.4620(11) 0.0482 1.0000 Uani . U
C36 C 0.1259(18) 0.5222(10) 0.4841(12) 0.0624 1.0000 Uani . U
C37 C 0.107(2) 0.5953(11) 0.5272(13) 0.0626 1.0000 Uani . U
C38 C 0.179(2) 0.6519(10) 0.5501(13) 0.0618 1.0000 Uani . U
C39 C 0.2524(19) 0.6359(10) 0.5245(13) 0.0654 1.0000 Uani . U
C40 C 0.2768(19) 0.5634(10) 0.4837(12) 0.0547 1.0000 Uani . U
C41 C 0.1542(19) 0.4143(9) 0.3359(12) 0.0542 1.0000 Uani . U
C42 C 0.104(3) 0.3353(12) 0.3087(16) 0.0760 1.0000 Uani . U
C43 C 0.059(3) 0.3470(14) 0.2556(19) 0.0842 1.0000 Uani . U
C44 C 0.044(2) 0.4317(13) 0.2176(15) 0.0761 1.0000 Uani . U
C45 C 0.090(2) 0.5079(12) 0.2429(15) 0.0637 1.0000 Uani . U
C46 C 0.145(2) 0.5008(11) 0.3010(14) 0.0621 1.0000 Uani . U
H21 H -0.0597 0.0622 0.4456 0.0920 1.0000 Uiso R .
H31 H -0.1333 0.1275 0.5417 0.1055 1.0000 Uiso R .
H41 H -0.0592 0.2398 0.6108 0.0961 1.0000 Uiso R .
H71 H -0.0021 0.3706 0.6513 0.0848 1.0000 Uiso R .
H81 H 0.0895 0.4758 0.7134 0.1008 1.0000 Uiso R .
H91 H 0.2366 0.4874 0.6864 0.0903 1.0000 Uiso R .
H101 H 0.2908 0.3961 0.5983 0.0742 1.0000 Uiso R .
H121 H 0.2785 0.1880 0.3362 0.0757 1.0000 Uiso R .
H131 H 0.3505 0.1635 0.2329 0.0905 1.0000 Uiso R .
H141 H 0.4862 0.1085 0.2270 0.0891 1.0000 Uiso R .
H151 H 0.5633 0.0771 0.3285 0.0888 1.0000 Uiso R .
H161 H 0.4970 0.1020 0.4374 0.0737 1.0000 Uiso R .
H181 H 0.2629 0.1126 0.6091 0.0794 1.0000 Uiso R .
H191 H 0.2378 -0.0334 0.6616 0.0773 1.0000 Uiso R .
H201 H 0.2718 -0.1725 0.6046 0.0668 1.0000 Uiso R .
H211 H 0.3228 -0.1677 0.4923 0.0677 1.0000 Uiso R .
H221 H 0.3465 -0.0261 0.4375 0.0607 1.0000 Uiso R .
H241 H 0.4573 0.1002 0.5792 0.0713 1.0000 Uiso R .
H251 H 0.5731 0.1594 0.6433 0.0787 1.0000 Uiso R .
H261 H 0.6004 0.3273 0.6447 0.0866 1.0000 Uiso R .
H271 H 0.5127 0.4201 0.5668 0.0790 1.0000 Uiso R .
H301 H 0.5337 0.3562 0.4255 0.0786 1.0000 Uiso R .
H311 H 0.5590 0.3776 0.3088 0.0854 1.0000 Uiso R .
H321 H 0.4470 0.4062 0.2298 0.0780 1.0000 Uiso R .
H331 H 0.3051 0.4345 0.2742 0.0725 1.0000 Uiso R .
H361 H 0.0802 0.4827 0.4689 0.0767 1.0000 Uiso R .
H371 H 0.0491 0.6077 0.5417 0.0786 1.0000 Uiso R .
H381 H 0.1705 0.7006 0.5830 0.0750 1.0000 Uiso R .
H391 H 0.2963 0.6800 0.5356 0.0769 1.0000 Uiso R .
H401 H 0.3353 0.5536 0.4705 0.0671 1.0000 Uiso R .
H421 H 0.1053 0.2761 0.3312 0.0913 1.0000 Uiso R .
H431 H 0.0323 0.2924 0.2375 0.1011 1.0000 Uiso R .
H441 H 0.0073 0.4348 0.1786 0.0926 1.0000 Uiso R .
H451 H 0.0824 0.5670 0.2209 0.0789 1.0000 Uiso R .
H461 H 0.1769 0.5542 0.3161 0.0757 1.0000 Uiso R .

loop_
_atom_site_aniso_label
_atom_site_aniso_U_11
_atom_site_aniso_U_22
_atom_site_aniso_U_33
_atom_site_aniso_U_23
_atom_site_aniso_U_13
_atom_site_aniso_U_12
Cu1 0.047(3) 0.0471(8) 0.052(2) 0.0016(7) 0.006(2) 0.0007(8)
Br1 0.099(4) 0.0666(10) 0.088(3) -0.0145(10) 0.004(3) -0.0203(11)
P1 0.051(4) 0.0450(14) 0.051(3) -0.0011(14) 0.004(3) 0.0022(15)
P2 0.053(5) 0.0480(15) 0.051(3) 0.0037(14) 0.005(4) 0.0007(17)
P3 0.080(10) 0.097(3) 0.075(7) 0.024(3) 0.011(8) 0.013(3)
F1 0.29(4) 0.35(3) 0.092(9) 0.040(14) -0.054(16) 0.03(2)
F2 0.14(2) 0.103(7) 0.29(2) -0.005(13) 0.05(2) -0.032(10)
F3 0.12(2) 0.093(6) 0.26(2) 0.011(11) 0.01(2) 0.030(7)
F4 0.22(3) 0.144(8) 0.191(19) -0.016(11) 0.08(2) 0.058(9)
F5 0.21(3) 0.28(2) 0.076(8) 0.007(11) -0.010(13) 0.071(18)
F6 0.092(17) 0.167(11) 0.31(3) 0.068(16) -0.01(2) -0.023(10)
O1 0.057(9) 0.055(4) 0.054(6) 0.002(4) 0.006(6) 0.009(5)
N1 0.049(5) 0.051(5) 0.069(8) 0.007(4) 0.006(6) -0.003(4)
N2 0.050(8) 0.056(5) 0.048(5) 0.005(3) 0.003(7) 0.009(5)
C1 0.055(10) 0.058(7) 0.071(11) 0.014(5) -0.008(9) -0.008(7)
C2 0.063(11) 0.079(9) 0.088(14) 0.027(8) -0.012(11) -0.023(9)
C3 0.060(14) 0.107(12) 0.098(15) 0.032(9) 0.007(12) -0.028(10)
C4 0.055(12) 0.081(9) 0.100(14) 0.018(8) 0.023(12) -0.005(9)
C5 0.060(10) 0.064(7) 0.077(11) 0.007(6) 0.023(9) -0.011(7)
C6 0.060(9) 0.064(7) 0.064(10) 0.003(5) 0.021(9) 0.000(7)
C7 0.061(13) 0.074(8) 0.074(13) 0.000(6) 0.024(12) 0.010(8)
C8 0.078(15) 0.082(10) 0.091(15) -0.019(8) 0.023(14) 0.009(9)
C9 0.079(14) 0.065(8) 0.082(14) -0.018(7) 0.021(12) -0.002(8)
C10 0.054(11) 0.068(7) 0.060(10) -0.009(7) -0.007(10) 0.017(8)
C11 0.056(10) 0.048(5) 0.046(5) 0.004(5) 0.001(7) 0.007(6)
C12 0.071(14) 0.070(8) 0.050(5) -0.002(8) -0.008(9) 0.016(10)
C13 0.072(19) 0.112(12) 0.047(7) -0.008(10) -0.007(12) -0.005(12)
C14 0.08(2) 0.100(11) 0.048(10) -0.004(10) 0.009(15) 0.000(11)
C15 0.074(16) 0.100(10) 0.055(12) -0.002(10) 0.012(13) 0.025(12)
C16 0.062(12) 0.077(8) 0.049(10) -0.002(8) 0.002(10) 0.021(9)
C17 0.054(10) 0.047(3) 0.042(9) 0.001(3) -0.005(9) 0.001(4)
C18 0.08(2) 0.062(5) 0.058(12) 0.001(5) 0.022(16) -0.003(9)
C19 0.07(2) 0.069(6) 0.061(13) 0.010(5) 0.017(17) -0.004(9)
C20 0.04(2) 0.061(5) 0.064(13) 0.005(6) -0.013(17) -0.014(8)
C21 0.045(18) 0.048(4) 0.069(13) -0.002(5) -0.004(15) -0.009(7)
C22 0.044(18) 0.048(3) 0.058(12) -0.005(4) 0.000(15) -0.007(7)
C23 0.049(6) 0.052(4) 0.047(7) 0.001(4) 0.005(4) 0.001(4)
C24 0.064(13) 0.061(6) 0.052(11) 0.006(5) -0.004(6) 0.001(6)
C25 0.061(13) 0.089(7) 0.046(11) -0.004(7) -0.002(6) 0.004(7)
C26 0.057(15) 0.096(8) 0.060(13) -0.009(8) -0.010(7) -0.012(8)
C27 0.058(14) 0.076(7) 0.063(13) -0.004(6) -0.003(6) -0.015(6)
C28 0.040(10) 0.054(4) 0.055(8) 0.002(4) 0.003(6) -0.002(4)
C29 0.052(6) 0.046(5) 0.058(7) 0.011(6) 0.010(6) -0.002(7)
C30 0.055(7) 0.079(8) 0.065(11) 0.007(9) 0.012(8) 0.005(9)
C31 0.052(12) 0.098(10) 0.064(12) -0.005(11) 0.016(11) 0.000(13)
C32 0.054(14) 0.084(9) 0.060(10) 0.002(10) 0.013(9) -0.022(11)
C33 0.062(12) 0.063(7) 0.057(7) 0.017(7) 0.012(7) 0.013(8)
C34 0.055(6) 0.044(5) 0.054(6) 0.006(6) 0.009(5) 0.000(6)
C35 0.047(10) 0.049(3) 0.049(8) 0.004(4) 0.001(8) 0.001(5)
C36 0.048(11) 0.065(7) 0.074(15) -0.018(7) 0.004(13) -0.002(7)
C37 0.052(14) 0.068(8) 0.068(16) -0.016(7) -0.007(14) 0.010(8)
C38 0.065(17) 0.054(7) 0.067(15) -0.007(7) -0.011(13) 0.005(7)
C39 0.057(14) 0.054(7) 0.085(16) -0.008(6) -0.014(13) 0.000(7)
C40 0.046(12) 0.060(7) 0.058(14) 0.001(6) -0.014(11) 0.004(6)
C41 0.058(8) 0.055(5) 0.050(6) 0.001(4) 0.002(5) -0.001(5)
C42 0.092(19) 0.058(6) 0.078(15) -0.007(8) -0.021(8) -0.004(8)
C43 0.08(2) 0.072(6) 0.102(18) -0.013(9) -0.035(10) 0.006(9)
C44 0.082(19) 0.087(8) 0.059(12) -0.013(8) -0.016(10) 0.012(9)
C45 0.055(17) 0.075(6) 0.061(11) 0.004(7) -0.003(8) 0.012(8)
C46 0.066(17) 0.061(5) 0.059(11) 0.009(6) -0.007(8) -0.004(7)

loop_
_atom_type_symbol
_atom_type_scat_dispersion_real
_atom_type_scat_dispersion_imag
_atom_type_scat_Cromer_Mann_a1
_atom_type_scat_Cromer_Mann_b1
_atom_type_scat_Cromer_Mann_a2
_atom_type_scat_Cromer_Mann_b2
_atom_type_scat_Cromer_Mann_a3
_atom_type_scat_Cromer_Mann_b3
_atom_type_scat_Cromer_Mann_a4
_atom_type_scat_Cromer_Mann_b4
_atom_type_scat_Cromer_Mann_c
_atom_type_scat_source
C 0.0006 0.0007 2.3100 20.8439 1.0200 10.2075 1.5886 0.5687 0.8650 51.6512 0.2156 'International Tables Vol C 4.2.6.8 and 6.1.1.4'
H 0.0000 0.0000 0.4930 10.5109 0.3229 26.1257 0.1402 3.1424 0.0408 57.7998 0.0030 'International Tables Vol C 4.2.6.8 and 6.1.1.4'
N 0.0016 0.0014 12.2126 0.0057 3.1322 9.8933 2.0125 28.9975 1.1663 0.5826 -11.5290 'International Tables Vol C 4.2.6.8 and 6.1.1.4'
O 0.0036 0.0026 3.0485 13.2771 2.2868 5.7011 1.5463 0.3239 0.8670 32.9089 0.2508 'International Tables Vol C 4.2.6.8 and 6.1.1.4'
F 0.0067 0.0045 3.5392 10.2825 2.6412 4.2944 1.5170 0.2615 1.0243 26.1476 0.2776 'International Tables Vol C 4.2.6.8 and 6.1.1.4'
P 0.0502 0.0434 6.4345 1.9067 4.1791 27.1570 1.7800 0.5260 1.4908 68.1645 1.1149 'International Tables Vol C 4.2.6.8 and 6.1.1.4'
Cu 0.2947 0.6374 13.3380 3.5828 7.1676 0.2470 5.6158 11.3966 1.6735 64.8126 1.1910 'International Tables Vol C 4.2.6.8 and 6.1.1.4'
Br 0.2696 1.2868 17.1789 2.1723 5.2358 16.5796 5.6377 0.2609 3.9851 41.4328 2.9557 'International Tables Vol C 4.2.6.8 and 6.1.1.4'

loop_
_geom_angle_atom_site_label_1
_geom_angle_atom_site_label_2
_geom_angle_atom_site_label_3
_geom_angle
_geom_angle_publ_flag
P1 Cu1 P2 114.87(19) yes
P1 Cu1 N1 117.0(4) yes
P2 Cu1 N1 121.0(6) yes
P1 Cu1 N2 113.3(6) yes
P2 Cu1 N2 103.4(3) yes
N1 Cu1 N2 80.0(7) yes
Cu1 P1 C11 118.1(9) yes
Cu1 P1 C17 113.5(7) yes
C11 P1 C17 106.0(6) yes
Cu1 P1 C23 112.8(5) yes
C11 P1 C23 102.5(11) yes
C17 P1 C23 102.3(11) yes
Cu1 P2 C34 109.3(7) yes
Cu1 P2 C35 109.4(6) yes
C34 P2 C35 106.3(9) yes
Cu1 P2 C41 121.4(6) yes
C34 P2 C41 105.0(11) yes
C35 P2 C41 104.4(10) yes
F1 P3 F2 99(3) yes
F1 P3 F3 86.7(19) yes
F2 P3 F3 89.2(13) yes
F1 P3 F4 88.2(17) yes
F2 P3 F4 85.2(12) yes
F3 P3 F4 171.7(20) yes
F1 P3 F5 173.5(18) yes
F2 P3 F5 81.0(17) yes
F3 P3 F5 86.8(15) yes
F4 P3 F5 98.3(16) yes
F1 P3 F6 89.3(19) yes
F2 P3 F6 171(2) yes
F3 P3 F6 90.1(13) yes
F4 P3 F6 96.4(15) yes
F5 P3 F6 90(2) yes
C28 O1 C29 118.5(14) yes
Cu1 N1 C1 129.6(11) yes
Cu1 N1 C5 113.1(15) yes
C1 N1 C5 117.0(18) yes
Cu1 N2 C6 110.7(17) yes
Cu1 N2 C10 126.5(11) yes
C6 N2 C10 119.8(14) yes
Br1 C1 N1 116.0(16) yes
Br1 C1 C2 118.0(18) yes
N1 C1 C2 125.8(17) yes
C1 C2 C3 117(3) yes
C1 C2 H21 121.4 no
C3 C2 H21 121.3 no
C2 C3 C4 118(2) yes
C2 C3 H31 120.5 no
C4 C3 H31 121.3 no
C3 C4 C5 121.9(18) yes
C3 C4 H41 119.3 no
C5 C4 H41 118.8 no
N1 C5 C4 120(2) yes
N1 C5 C6 115.5(18) yes
C4 C5 C6 124.6(17) yes
C5 C6 N2 117.5(14) yes
C5 C6 C7 122(2) yes
N2 C6 C7 120(2) yes
C6 C7 C8 117(2) yes
C6 C7 H71 121.6 no
C8 C7 H71 121.8 no
C7 C8 C9 121.4(17) yes
C7 C8 H81 119.0 no
C9 C8 H81 119.6 no
C8 C9 C10 118(3) yes
C8 C9 H91 121.0 no
C10 C9 H91 121.2 no
C9 C10 N2 124(2) yes
C9 C10 H101 118.1 no
N2 C10 H101 118.0 no
P1 C11 C12 119.4(19) yes
P1 C11 C16 120(2) yes
C12 C11 C16 120.4(16) yes
C11 C12 C13 118(3) yes
C11 C12 H121 121.2 no
C13 C12 H121 121.0 no
C12 C13 C14 124(4) yes
C12 C13 H131 118.1 no
C14 C13 H131 117.7 no
C13 C14 C15 119(2) yes
C13 C14 H141 120.5 no
C15 C14 H141 120.1 no
C14 C15 C16 121(3) yes
C14 C15 H151 120.1 no
C16 C15 H151 119.4 no
C11 C16 C15 118(3) yes
C11 C16 H161 120.4 no
C15 C16 H161 121.9 no
P1 C17 C18 118.9(10) yes
P1 C17 C22 123.5(11) yes
C18 C17 C22 117.5(12) yes
C17 C18 C19 119.9(13) yes
C17 C18 H181 120.2 no
C19 C18 H181 119.9 no
C18 C19 C20 120.8(15) yes
C18 C19 H191 119.5 no
C20 C19 H191 119.7 no
C19 C20 C21 119.7(14) yes
C19 C20 H201 119.9 no
C21 C20 H201 120.4 no
C20 C21 C22 121.1(13) yes
C20 C21 H211 119.3 no
C22 C21 H211 119.7 no
C17 C22 C21 121.0(14) yes
C17 C22 H221 119.6 no
C21 C22 H221 119.4 no
P1 C23 C24 124.6(16) yes
P1 C23 C28 117(2) yes
C24 C23 C28 118(3) yes
C23 C24 C25 123.7(20) yes
C23 C24 H241 118.1 no
C25 C24 H241 118.1 no
C24 C25 C26 120(3) yes
C24 C25 H251 119.9 no
C26 C25 H251 120.1 no
C25 C26 C27 114(4) yes
C25 C26 H261 123.0 no
C27 C26 H261 123.0 no
C26 C27 C28 124(2) yes
C26 C27 H271 117.7 no
C28 C27 H271 118.4 no
O1 C28 C23 119(3) yes
O1 C28 C27 120.6(17) yes
C23 C28 C27 120(3) yes
O1 C29 C30 121(3) yes
O1 C29 C34 115.1(17) yes
C30 C29 C34 124(2) yes
C29 C30 C31 117(3) yes
C29 C30 H301 121.3 no
C31 C30 H301 122.0 no
C30 C31 C32 124(3) yes
C30 C31 H311 118.1 no
C32 C31 H311 117.9 no
C31 C32 C33 117(2) yes
C31 C32 H321 121.4 no
C33 C32 H321 121.5 no
C32 C33 C34 120(3) yes
C32 C33 H331 119.7 no
C34 C33 H331 120.4 no
P2 C34 C33 122(3) yes
P2 C34 C29 120.0(13) yes
C33 C34 C29 117.8(19) yes
P2 C35 C36 117.0(17) yes
P2 C35 C40 124.6(15) yes
C36 C35 C40 118.3(15) yes
C35 C36 C37 123(2) yes
C35 C36 H361 118.5 no
C37 C36 H361 118.6 no
C36 C37 C38 116(2) yes
C36 C37 H371 121.8 no
C38 C37 H371 121.7 no
C37 C38 C39 118.2(19) yes
C37 C38 H381 120.8 no
C39 C38 H381 121.1 no
C38 C39 C40 128(3) yes
C38 C39 H391 115.8 no
C40 C39 H391 116.0 no
C35 C40 C39 115(2) yes
C35 C40 H401 122.2 no
C39 C40 H401 122.3 no
P2 C41 C42 119.7(17) yes
P2 C41 C46 124(2) yes
C42 C41 C46 117(3) yes
C41 C42 C43 119(2) yes
C41 C42 H421 120.7 no
C43 C42 H421 120.2 no
C42 C43 C44 129(3) yes
C42 C43 H431 116.0 no
C44 C43 H431 115.3 no
C43 C44 C45 113(3) yes
C43 C44 H441 123.2 no
C45 C44 H441 123.4 no
C44 C45 C46 122(2) yes
C44 C45 H451 118.6 no
C46 C45 H451 119.3 no
C45 C46 C41 120(2) yes
C45 C46 H461 120.0 no
C41 C46 H461 119.9 no

loop_
_geom_bond_atom_site_label_1
_geom_bond_atom_site_label_2
_geom_bond_distance
_geom_bond_publ_flag
Cu1 P1 2.250(6) yes
Cu1 P2 2.268(4) yes
Cu1 N1 2.071(18) yes
Cu1 N2 2.110(14) yes
Br1 C1 1.881(17) yes
P1 C11 1.819(14) yes
P1 C17 1.800(13) yes
P1 C23 1.90(3) yes
P2 C34 1.83(2) yes
P2 C35 1.825(14) yes
P2 C41 1.82(3) yes
P3 F1 1.56(4) yes
P3 F2 1.51(2) yes
P3 F3 1.554(17) yes
P3 F4 1.501(16) yes
P3 F5 1.55(3) yes
P3 F6 1.53(3) yes
O1 C28 1.42(4) yes
O1 C29 1.40(2) yes
N1 C1 1.36(3) yes
N1 C5 1.398(18) yes
N2 C6 1.38(3) yes
N2 C10 1.34(4) yes
C1 C2 1.39(4) yes
C2 C3 1.40(3) yes
C2 H21 0.950 no
C3 C4 1.42(5) yes
C3 H31 0.950 no
C4 C5 1.38(3) yes
C4 H41 0.950 no
C5 C6 1.44(4) yes
C6 C7 1.417(19) yes
C7 C8 1.43(5) yes
C7 H71 0.950 no
C8 C9 1.38(4) yes
C8 H81 0.950 no
C9 C10 1.36(2) yes
C9 H91 0.950 no
C10 H101 0.950 no
C11 C12 1.39(4) yes
C11 C16 1.42(4) yes
C12 C13 1.38(2) yes
C12 H121 0.950 no
C13 C14 1.32(5) yes
C13 H131 0.950 no
C14 C15 1.39(6) yes
C14 H141 0.950 no
C15 C16 1.41(2) yes
C15 H151 0.950 no
C16 H161 0.950 no
C17 C18 1.41(2) yes
C17 C22 1.425(17) yes
C18 C19 1.41(2) yes
C18 H181 0.950 no
C19 C20 1.38(2) yes
C19 H191 0.950 no
C20 C21 1.37(2) yes
C20 H201 0.950 no
C21 C22 1.374(19) yes
C21 H211 0.950 no
C22 H221 0.950 no
C23 C24 1.37(5) yes
C23 C28 1.409(19) yes
C24 C25 1.41(5) yes
C24 H241 0.950 no
C25 C26 1.43(3) yes
C25 H251 0.950 no
C26 C27 1.46(6) yes
C26 H261 0.950 no
C27 C28 1.38(6) yes
C27 H271 0.950 no
C29 C30 1.38(3) yes
C29 C34 1.38(4) yes
C30 C31 1.37(3) yes
C30 H301 0.950 no
C31 C32 1.41(5) yes
C31 H311 0.950 no
C32 C33 1.42(3) yes
C32 H321 0.950 no
C33 C34 1.42(3) yes
C33 H331 0.950 no
C35 C36 1.38(3) yes
C35 C40 1.42(4) yes
C36 C37 1.37(2) yes
C36 H361 0.950 no
C37 C38 1.45(5) yes
C37 H371 0.950 no
C38 C39 1.27(3) yes
C38 H381 0.950 no
C39 C40 1.36(2) yes
C39 H391 0.950 no
C40 H401 0.950 no
C41 C42 1.46(4) yes
C41 C46 1.41(3) yes
C42 C43 1.26(6) yes
C42 H421 0.950 no
C43 C44 1.43(4) yes
C43 H431 0.950 no
C44 C45 1.38(4) yes
C44 H441 0.950 no
C45 C46 1.42(5) yes
C45 H451 0.950 no
C46 H461 0.950 no
